data_4331223
loop_
_publ_author_name
'Hassanatu B. Mansaray'
'Christina Y. Tang'
'Dragoslav Vidovic'
'Amber L. Thompson'
'Simon Aldridge'

_publ_contact_author 'Simon Aldridge'
_publ_contact_author_email simon.aldridge@chem.ox.ac.uk
_publ_section_title
;
 Interaction of In(I) and Tl(I) Cations with 2,6-Diaryl Pyridine Ligands:
 Cation Encapsulation within a Very Weakly Interacting N/Arene Host
 Environment
;
_journal_name_full 'Inorganic Chemistry'
_journal_page_first 13017
_journal_page_last 13022
_journal_paper_doi 10.1021/ic3021386
_journal_volume 51
_journal_year 2012
_chemical_formula_moiety 'C46 H50 In N2, C32 H12 B F24'
_chemical_formula_sum 'C78 H62 B F24 In N2'
_chemical_formula_weight 1608.95
_space_group_IT_number 14
_symmetry_cell_setting monoclinic
_symmetry_space_group_name_Hall '-P 2yn'
_symmetry_space_group_name_H-M 'P 1 21/n 1'
_atom_sites_solution_hydrogens geom
_atom_sites_solution_primary direct
_audit_creation_date 10-12-20
_audit_creation_method CRYSTALS_ver_14.11
_cell_angle_alpha 90
_cell_angle_beta 98.3967(3)
_cell_angle_gamma 90
_cell_formula_units_Z 4
_cell_length_a 15.8110(1)
_cell_length_b 26.2876(2)
_cell_length_c 17.9324(1)
_cell_measurement_reflns_used 16910
_cell_measurement_temperature 150
_cell_measurement_theta_max 27
_cell_measurement_theta_min 5
_cell_volume 7373.41(8)
_computing_cell_refinement 'DENZO/SCALEPACK (Otwinowski & Minor, 1997)'
_computing_data_collection 'COLLECT (Nonius, 2001).'
_computing_data_reduction 'DENZO/SCALEPACK (Otwinowski & Minor, 1997)'
_computing_molecular_graphics 'CAMERON (Watkin et al., 1996)'
_computing_publication_material 'CRYSTALS (Betteridge et al., 2003)'
_computing_structure_refinement 'CRYSTALS (Betteridge et al., 2003)'
_computing_structure_solution 'Superflip (Palatinus & Chapuis, 2007)'
_diffrn_ambient_temperature 150
_diffrn_measured_fraction_theta_full 0.992
_diffrn_measured_fraction_theta_max 0.991
_diffrn_measurement_device Area
_diffrn_measurement_device_type 'Nonius KappaCCD'
_diffrn_measurement_method \w
_diffrn_radiation_monochromator graphite
_diffrn_radiation_type 'Mo K\a'
_diffrn_radiation_wavelength 0.71073
_diffrn_reflns_av_R_equivalents 0.045
_diffrn_reflns_limit_h_max 20
_diffrn_reflns_limit_h_min -20
_diffrn_reflns_limit_k_max 34
_diffrn_reflns_limit_k_min -34
_diffrn_reflns_limit_l_max 23
_diffrn_reflns_limit_l_min -23
_diffrn_reflns_number 94242
_diffrn_reflns_theta_full 26.936
_diffrn_reflns_theta_max 27.486
_diffrn_reflns_theta_min 5.147
_diffrn_standards_number 0
_exptl_absorpt_coefficient_mu 0.426
_exptl_absorpt_correction_T_max 0.95
_exptl_absorpt_correction_T_min 0.89
_exptl_absorpt_correction_type multi-scan
_exptl_absorpt_process_details 'DENZO/SCALEPACK (Otwinowski & Minor, 1997)'
_exptl_crystal_colour clear_pale_colourless
_exptl_crystal_density_diffrn 1.449
_exptl_crystal_description block
_exptl_crystal_F_000 3256
_exptl_crystal_size_max 0.15
_exptl_crystal_size_mid 0.12
_exptl_crystal_size_min 0.11
_refine_diff_density_max 3.54
_refine_diff_density_min -2.85
_refine_ls_extinction_method none
_refine_ls_goodness_of_fit_ref 0.9605
_refine_ls_hydrogen_treatment none
_refine_ls_matrix_type full
_refine_ls_number_parameters 1123
_refine_ls_number_reflns 16778
_refine_ls_number_restraints 972
_refine_ls_R_factor_all 0.1248
_refine_ls_R_factor_gt 0.0996
_refine_ls_shift/su_max 0.0472587
_refine_ls_shift/su_mean 0.0010623
_refine_ls_structure_factor_coef Fsqd
_refine_ls_weighting_details
;
 Method, part 1, Chebychev polynomial, (Watkin, 1994, Prince, 1982) 
 [weight] = 1.0/[A~0~*T~0~(x)+A~1~*T~1~(x) ... +A~n-1~]*T~n-1~(x)] 
 where A~i~ are the Chebychev coefficients listed below and x= Fcalc/Fmax 
 Method = Robust Weighting (Prince, 1982) 
 W = [weight] * [1-(deltaF/6*sigmaF)^2^]^2^ 
 A~i~ are: 
 73.8 112. 53.5 12.8 
;
_refine_ls_weighting_scheme calc
_refine_ls_wR_factor_all 0.2820
_refine_ls_wR_factor_gt 0.2531
_refine_ls_wR_factor_ref 0.2820
_reflns_limit_h_max 20
_reflns_limit_h_min -20
_reflns_limit_k_max 34
_reflns_limit_k_min 0
_reflns_limit_l_max 23
_reflns_limit_l_min 0
_reflns_number_gt 12279
_reflns_number_total 16778
_reflns_threshold_expression I>2.0\s(I)
_oxford_diffrn_Wilson_B_factor 4.08
_oxford_diffrn_Wilson_scale 44.04
_oxford_refine_ls_r_factor_ref 0.1248
_oxford_refine_ls_scale 0.2847(3)
_oxford_reflns_number_all 16778
_oxford_reflns_threshold_expression_ref I>-3.0\s(I)
_oxford_structure_analysis_title 042hmct10
_cod_data_source_file ic3021386_si_001_1.cif
_cod_data_source_block 4
_cod_original_sg_symbol_H-M 'P 21/n '
_cod_original_formula_sum 'C78 H62 B1 F24 In1 N2'
_cod_database_code 4331223

loop_
_symmetry_equiv_pos_as_xyz
x,y,z
-x,-y,-z
x+1/2,-y+1/2,z+1/2
-x+1/2,y+1/2,-z+1/2

loop_
_atom_site_label
_atom_site_type_symbol
_atom_site_fract_x
_atom_site_fract_y
_atom_site_fract_z
_atom_site_U_iso_or_equiv
_atom_site_occupancy
_atom_site_adp_type
_atom_site_refinement_flags_posn
_atom_site_refinement_flags_occupancy
_atom_site_disorder_assembly
_atom_site_disorder_group
In1 In 0.27744(3) 0.18591(2) 0.40839(3) 0.0639 1.0000 Uani . . . .
N2 N 0.4446(3) 0.16987(17) 0.4447(2) 0.0397 1.0000 Uani . . . .
C3 C 0.4987(4) 0.1306(2) 0.4416(3) 0.0384 1.0000 Uani . . . .
C4 C 0.4571(3) 0.0809(2) 0.4217(3) 0.0361 1.0000 Uani . . . .
C5 C 0.4199(3) 0.05416(19) 0.4770(3) 0.0335 1.0000 Uani . . . .
C6 C 0.4263(4) 0.0739(2) 0.5566(3) 0.0427 1.0000 Uani . . . .
C7 C 0.3783(4) 0.0088(2) 0.4578(3) 0.0407 1.0000 Uani . . . .
C8 C 0.3706(4) -0.0110(2) 0.3858(3) 0.0435 1.0000 Uani . . . .
C9 C 0.3226(5) -0.0605(3) 0.3667(4) 0.0627 1.0000 Uani . . . .
C10 C 0.4072(4) 0.0154(2) 0.3318(3) 0.0484 1.0000 Uani . . . .
C11 C 0.4506(4) 0.0607(2) 0.3483(3) 0.0446 1.0000 Uani . . . .
C12 C 0.4907(6) 0.0881(3) 0.2881(4) 0.0699 1.0000 Uani . . . .
C13 C 0.5875(4) 0.1372(2) 0.4570(3) 0.0483 1.0000 Uani . . . .
C14 C 0.6191(4) 0.1849(3) 0.4776(4) 0.0552 1.0000 Uani . . . .
C15 C 0.5649(5) 0.2248(3) 0.4825(4) 0.0556 1.0000 Uani . . . .
C16 C 0.4774(4) 0.2160(2) 0.4653(3) 0.0424 1.0000 Uani . . . .
C17 C 0.4098(4) 0.25590(19) 0.4659(3) 0.0439 1.0000 Uani . . . .
C18 C 0.3890(4) 0.2879(2) 0.4033(3) 0.0425 1.0000 Uani . . . .
C19 C 0.4412(5) 0.2878(3) 0.3386(4) 0.0567 1.0000 Uani . . . .
C20 C 0.3192(4) 0.3201(2) 0.4009(3) 0.0448 1.0000 Uani . . . .
C21 C 0.2700(4) 0.3220(2) 0.4596(4) 0.0466 1.0000 Uani . . . .
C22 C 0.2933(5) 0.2903(2) 0.5217(4) 0.0520 1.0000 Uani . . . .
C23 C 0.3608(5) 0.2574(2) 0.5257(3) 0.0509 1.0000 Uani . . . .
C24 C 0.3811(6) 0.2220(3) 0.5929(4) 0.0664 1.0000 Uani . . . .
C25 C 0.1947(5) 0.3566(3) 0.4567(4) 0.0583 1.0000 Uani . . . .
N26 N 0.1463(4) 0.18396(17) 0.3037(3) 0.0459 1.0000 Uani . . . .
C27 C 0.1297(4) 0.1982(2) 0.2302(3) 0.0421 1.0000 Uani . . . .
C28 C 0.0503(5) 0.1902(3) 0.1868(4) 0.0552 1.0000 Uani . . . .
C29 C -0.0140(5) 0.1670(3) 0.2197(5) 0.0676 1.0000 Uani . . . .
C30 C 0.0024(5) 0.1535(3) 0.2947(5) 0.0697 1.0000 Uani . . . .
C31 C 0.0831(5) 0.1620(2) 0.3351(4) 0.0541 1.0000 Uani . . . .
C32 C 0.1081(5) 0.1491(2) 0.4168(4) 0.0567 1.0000 Uani . . . .
C33 C 0.0945(5) 0.1850(3) 0.4716(4) 0.0602 1.0000 Uani . . . .
C34 C 0.0476(7) 0.2345(3) 0.4494(5) 0.0790 1.0000 Uani . . . .
C35 C 0.1253(5) 0.1742(3) 0.5460(4) 0.0635 1.0000 Uani . . . .
C36 C 0.1686(5) 0.1294(3) 0.5676(4) 0.0612 1.0000 Uani . . . .
C37 C 0.2021(6) 0.1200(4) 0.6501(5) 0.0800 1.0000 Uani . . . .
C38 C 0.1795(5) 0.0949(3) 0.5129(5) 0.0651 1.0000 Uani . . . .
C39 C 0.1513(5) 0.1039(3) 0.4370(4) 0.0613 1.0000 Uani . . . .
C40 C 0.1663(6) 0.0650(3) 0.3778(5) 0.0736 1.0000 Uani . . . .
C41 C 0.2018(3) 0.2220(2) 0.1984(3) 0.0359 1.0000 Uani . . . .
C42 C 0.2079(4) 0.2751(2) 0.1951(3) 0.0394 1.0000 Uani . . . .
C43 C 0.1441(5) 0.3087(3) 0.2265(5) 0.0683 1.0000 Uani . . . .
C44 C 0.2739(4) 0.2971(2) 0.1629(3) 0.0463 1.0000 Uani . . . .
C45 C 0.3339(4) 0.2678(3) 0.1343(4) 0.0589 1.0000 Uani . . . .
C46 C 0.4064(6) 0.2912(4) 0.1006(6) 0.0909 1.0000 Uani . . . .
C47 C 0.3279(4) 0.2150(3) 0.1402(5) 0.0650 1.0000 Uani . . . .
C48 C 0.2630(4) 0.1912(2) 0.1717(4) 0.0531 1.0000 Uani . . . .
C49 C 0.2577(6) 0.1340(3) 0.1747(6) 0.0788 1.0000 Uani . . . .
F50 F 0.5645(2) 0.42462(16) 0.5791(3) 0.0663 1.0000 Uani . . . .
C51 C 0.5109(3) 0.4119(2) 0.5180(3) 0.0399 1.0000 Uani . . . .
F52 F 0.5513(3) 0.4212(2) 0.4594(3) 0.0910 1.0000 Uani . . . .
F53 F 0.5024(2) 0.36182(13) 0.5227(3) 0.0597 1.0000 Uani . . . .
C54 C 0.4267(3) 0.43901(17) 0.5121(3) 0.0302 1.0000 Uani . . . .
C55 C 0.3919(3) 0.45086(17) 0.5767(2) 0.0268 1.0000 Uani . . . .
C56 C 0.3137(3) 0.47548(16) 0.5741(2) 0.0243 1.0000 Uani . . . .
C57 C 0.2714(3) 0.48756(18) 0.5017(2) 0.0297 1.0000 Uani . . . .
C58 C 0.3049(3) 0.47482(19) 0.4371(3) 0.0339 1.0000 Uani . . . .
C59 C 0.3841(3) 0.45020(19) 0.4419(3) 0.0330 1.0000 Uani . . . .
C60 C 0.2561(4) 0.4858(3) 0.3600(3) 0.0491 1.0000 Uani . . . .
F61 F 0.2441(3) 0.44361(16) 0.31890(19) 0.0665 1.0000 Uani . . . .
F62 F 0.2974(4) 0.51679(17) 0.3202(2) 0.0785 1.0000 Uani . . . .
F63 F 0.1822(3) 0.5072(3) 0.3622(2) 0.1067 1.0000 Uani . . . .
B64 B 0.2660(3) 0.48585(19) 0.6481(3) 0.0242 1.0000 Uani . . . .
C65 C 0.3341(3) 0.48880(17) 0.7262(2) 0.0256 1.0000 Uani . . . .
C66 C 0.3195(3) 0.46761(18) 0.7946(2) 0.0285 1.0000 Uani . . . .
C67 C 0.3766(3) 0.4741(2) 0.8614(2) 0.0336 1.0000 Uani . . . .
C68 C 0.4486(3) 0.5039(2) 0.8628(3) 0.0351 1.0000 Uani . . . .
C69 C 0.4634(3) 0.5269(2) 0.7960(3) 0.0322 1.0000 Uani . . . .
C70 C 0.4077(3) 0.51843(18) 0.7293(2) 0.0284 1.0000 Uani . . . .
C71 C 0.5369(2) 0.56184(16) 0.7952(2) 0.0599 1.0000 Uani D . . .
C75 C 0.3576(3) 0.44751(15) 0.93022(17) 0.0550 1.0000 Uani D . . .
C79 C 0.2205(3) 0.54175(17) 0.6438(2) 0.0252 1.0000 Uani . . . .
C80 C 0.2565(3) 0.58382(18) 0.6121(3) 0.0306 1.0000 Uani . . . .
C81 C 0.2247(3) 0.63307(19) 0.6165(3) 0.0340 1.0000 Uani . . . .
C82 C 0.1543(3) 0.64225(18) 0.6518(3) 0.0340 1.0000 Uani . . . .
C83 C 0.1171(3) 0.6016(2) 0.6826(3) 0.0327 1.0000 Uani . . . .
C84 C 0.1487(3) 0.55262(19) 0.6797(2) 0.0296 1.0000 Uani . . . .
C85 C 0.0396(2) 0.61146(16) 0.7194(2) 0.0541 1.0000 Uani D . . .
C89 C 0.2685(3) 0.67625(13) 0.5839(2) 0.0610 1.0000 Uani D . . .
C93 C 0.1971(3) 0.43921(17) 0.6466(2) 0.0261 1.0000 Uani . . . .
C94 C 0.1164(3) 0.44225(18) 0.6022(2) 0.0267 1.0000 Uani . . . .
C95 C 0.0598(3) 0.40121(19) 0.5943(2) 0.0292 1.0000 Uani . . . .
C96 C 0.0797(3) 0.3562(2) 0.6325(3) 0.0353 1.0000 Uani . . . .
C97 C 0.1593(3) 0.35200(18) 0.6767(3) 0.0332 1.0000 Uani . . . .
C98 C 0.2172(3) 0.39212(17) 0.6817(2) 0.0275 1.0000 Uani . . . .
C99 C 0.1817(3) 0.30507(12) 0.7220(2) 0.0566 1.0000 Uani D . . .
C103 C -0.02236(19) 0.40543(16) 0.54301(19) 0.0542 1.0000 Uani D . . .
F110 F -0.0089(5) 0.4250(4) 0.4768(3) 0.0579 0.546(15) Uani D P 1 1
F111 F -0.0659(6) 0.3632(3) 0.5264(5) 0.0662 0.546(15) Uani D P 1 1
F112 F -0.0763(5) 0.4373(5) 0.5697(5) 0.0811 0.546(15) Uani D P 1 1
F115 F -0.0302(6) 0.4421(4) 0.4923(6) 0.0641 0.454(15) Uani D P 1 2
F116 F -0.0370(6) 0.3622(3) 0.5040(6) 0.0623 0.454(15) Uani D P 1 2
F117 F -0.0884(4) 0.4109(6) 0.5808(4) 0.0665 0.454(15) Uani D P 1 2
F120 F 0.1907(8) 0.3162(3) 0.7951(3) 0.0643 0.515(13) Uani D P 1 3
F121 F 0.2539(5) 0.2833(4) 0.7113(5) 0.0681 0.515(13) Uani D P 1 3
F122 F 0.1229(6) 0.2687(3) 0.7115(6) 0.0768 0.515(13) Uani D P 1 3
F125 F 0.1492(7) 0.3026(4) 0.7852(5) 0.0673 0.485(13) Uani D P 1 4
F126 F 0.2658(4) 0.2993(3) 0.7415(7) 0.0665 0.485(13) Uani D P 1 4
F127 F 0.1551(8) 0.2633(2) 0.6837(5) 0.0693 0.485(13) Uani D P 1 4
F130 F -0.0264(4) 0.6298(3) 0.6748(3) 0.0662 0.633(12) Uani D P 1 5
F131 F 0.0110(5) 0.5698(2) 0.7509(5) 0.0687 0.633(12) Uani D P 1 5
F132 F 0.0567(4) 0.6451(3) 0.7753(4) 0.0618 0.633(12) Uani D P 1 5
F135 F -0.0008(7) 0.6521(4) 0.6859(6) 0.0581 0.367(12) Uani D P 1 6
F136 F -0.0165(6) 0.5738(3) 0.7091(8) 0.0653 0.367(12) Uani D P 1 6
F137 F 0.0500(7) 0.6212(5) 0.7914(3) 0.0621 0.367(12) Uani D P 1 6
F140 F 0.5829(3) 0.5705(2) 0.8612(2) 0.0605 0.722(7) Uani D P 2 1
F141 F 0.5912(4) 0.5436(3) 0.7519(3) 0.0841 0.722(7) Uani D P 2 1
F142 F 0.5140(4) 0.6071(2) 0.7673(4) 0.0895 0.722(7) Uani D P 2 1
F145 F 0.6081(5) 0.5462(5) 0.8369(7) 0.0728 0.278(7) Uani D P 2 2
F146 F 0.5592(7) 0.5754(5) 0.7300(4) 0.0574 0.278(7) Uani D P 2 2
F147 F 0.5155(8) 0.6050(4) 0.8272(8) 0.0752 0.278(7) Uani D P 2 2
F150 F 0.3864(7) 0.4754(3) 0.9915(3) 0.0546 0.439(12) Uani D P 2 3
F151 F 0.3931(7) 0.4024(3) 0.9426(5) 0.0700 0.439(12) Uani D P 2 3
F152 F 0.2748(4) 0.4406(4) 0.9322(5) 0.0620 0.439(12) Uani D P 2 3
F155 F 0.4159(5) 0.4535(4) 0.9907(3) 0.0811 0.561(12) Uani D P 2 4
F156 F 0.3516(6) 0.3972(2) 0.9187(4) 0.0593 0.561(12) Uani D P 2 4
F157 F 0.2842(4) 0.4613(3) 0.9510(5) 0.0649 0.561(12) Uani D P 2 4
F160 F 0.3108(8) 0.6644(3) 0.5273(5) 0.0655 0.60(2) Uani D P 2 5
F161 F 0.2125(5) 0.7124(3) 0.5569(7) 0.0675 0.60(2) Uani D P 2 5
F162 F 0.3252(7) 0.6993(4) 0.6350(4) 0.0727 0.60(2) Uani D P 2 5
F165 F 0.2784(12) 0.6652(5) 0.5132(5) 0.0645 0.40(2) Uani D P 2 6
F166 F 0.2305(9) 0.7215(3) 0.5808(9) 0.0654 0.40(2) Uani D P 2 6
F167 F 0.3470(6) 0.6839(6) 0.6203(8) 0.0686 0.40(2) Uani D P 2 6
H61 H 0.4288 0.0457 0.5901 0.0656 1.0000 Uiso R . . .
H62 H 0.4765 0.0942 0.5694 0.0650 1.0000 Uiso R . . .
H63 H 0.3773 0.0937 0.5623 0.0653 1.0000 Uiso R . . .
H71 H 0.3541 -0.0090 0.4954 0.0501 1.0000 Uiso R . . .
H91 H 0.3449 -0.0760 0.3253 0.0953 1.0000 Uiso R . . .
H93 H 0.3299 -0.0831 0.4092 0.0954 1.0000 Uiso R . . .
H92 H 0.2632 -0.0531 0.3506 0.0951 1.0000 Uiso R . . .
H101 H 0.4031 0.0028 0.2824 0.0582 1.0000 Uiso R . . .
H121 H 0.4668 0.0757 0.2398 0.1051 1.0000 Uiso R . . .
H123 H 0.5507 0.0829 0.2962 0.1047 1.0000 Uiso R . . .
H122 H 0.4788 0.1235 0.2910 0.1049 1.0000 Uiso R . . .
H131 H 0.6248 0.1101 0.4530 0.0578 1.0000 Uiso R . . .
H141 H 0.6775 0.1898 0.4882 0.0642 1.0000 Uiso R . . .
H151 H 0.5861 0.2570 0.4967 0.0669 1.0000 Uiso R . . .
H191 H 0.4221 0.3144 0.3040 0.0891 1.0000 Uiso R . . .
H192 H 0.5006 0.2921 0.3572 0.0895 1.0000 Uiso R . . .
H193 H 0.4346 0.2560 0.3122 0.0891 1.0000 Uiso R . . .
H201 H 0.3045 0.3414 0.3600 0.0527 1.0000 Uiso R . . .
H221 H 0.2613 0.2923 0.5617 0.0612 1.0000 Uiso R . . .
H241 H 0.3523 0.2332 0.6332 0.1041 1.0000 Uiso R . . .
H243 H 0.4416 0.2218 0.6100 0.1043 1.0000 Uiso R . . .
H242 H 0.3633 0.1881 0.5788 0.1045 1.0000 Uiso R . . .
H251 H 0.1502 0.3405 0.4781 0.0891 1.0000 Uiso R . . .
H252 H 0.2106 0.3868 0.4847 0.0888 1.0000 Uiso R . . .
H253 H 0.1728 0.3654 0.4052 0.0895 1.0000 Uiso R . . .
H281 H 0.0406 0.2004 0.1362 0.0670 1.0000 Uiso R . . .
H291 H -0.0686 0.1614 0.1914 0.0801 1.0000 Uiso R . . .
H301 H -0.0404 0.1378 0.3171 0.0847 1.0000 Uiso R . . .
H341 H 0.0339 0.2523 0.4929 0.1181 1.0000 Uiso R . . .
H342 H 0.0827 0.2559 0.4228 0.1178 1.0000 Uiso R . . .
H343 H -0.0045 0.2267 0.4170 0.1180 1.0000 Uiso R . . .
H351 H 0.1159 0.1975 0.5832 0.0742 1.0000 Uiso R . . .
H371 H 0.2439 0.0933 0.6532 0.1210 1.0000 Uiso R . . .
H373 H 0.2274 0.1498 0.6744 0.1211 1.0000 Uiso R . . .
H372 H 0.1559 0.1092 0.6753 0.1210 1.0000 Uiso R . . .
H381 H 0.2078 0.0639 0.5274 0.0761 1.0000 Uiso R . . .
H402 H 0.1796 0.0331 0.4017 0.1130 1.0000 Uiso R . . .
H401 H 0.2129 0.0763 0.3541 0.1132 1.0000 Uiso R . . .
H403 H 0.1166 0.0617 0.3406 0.1130 1.0000 Uiso R . . .
H431 H 0.1665 0.3429 0.2345 0.1028 1.0000 Uiso R . . .
H433 H 0.1324 0.2955 0.2739 0.1031 1.0000 Uiso R . . .
H432 H 0.0921 0.3097 0.1911 0.1033 1.0000 Uiso R . . .
H441 H 0.2776 0.3321 0.1601 0.0569 1.0000 Uiso R . . .
H462 H 0.4425 0.2647 0.0868 0.1363 1.0000 Uiso R . . .
H461 H 0.4386 0.3128 0.1366 0.1359 1.0000 Uiso R . . .
H463 H 0.3832 0.3099 0.0566 0.1359 1.0000 Uiso R . . .
H471 H 0.3687 0.1947 0.1225 0.0760 1.0000 Uiso R . . .
H491 H 0.3047 0.1192 0.1540 0.1171 1.0000 Uiso R . . .
H493 H 0.2584 0.1224 0.2254 0.1171 1.0000 Uiso R . . .
H492 H 0.2054 0.1240 0.1450 0.1171 1.0000 Uiso R . . .
H551 H 0.4231 0.4419 0.6236 0.0322 1.0000 Uiso R . . .
H571 H 0.2209 0.5047 0.4976 0.0358 1.0000 Uiso R . . .
H591 H 0.4068 0.4424 0.3991 0.0400 1.0000 Uiso R . . .
H661 H 0.2700 0.4478 0.7945 0.0352 1.0000 Uiso R . . .
H681 H 0.4869 0.5080 0.9063 0.0423 1.0000 Uiso R . . .
H701 H 0.4205 0.5334 0.6838 0.0332 1.0000 Uiso R . . .
H801 H 0.3034 0.5790 0.5886 0.0362 1.0000 Uiso R . . .
H821 H 0.1317 0.6743 0.6532 0.0414 1.0000 Uiso R . . .
H841 H 0.1218 0.5266 0.7024 0.0347 1.0000 Uiso R . . .
H941 H 0.1006 0.4723 0.5775 0.0316 1.0000 Uiso R . . .
H961 H 0.0409 0.3292 0.6288 0.0421 1.0000 Uiso R . . .
H981 H 0.2722 0.3875 0.7086 0.0332 1.0000 Uiso R . . .

loop_
_atom_site_aniso_label
_atom_site_aniso_U_11
_atom_site_aniso_U_22
_atom_site_aniso_U_33
_atom_site_aniso_U_23
_atom_site_aniso_U_13
_atom_site_aniso_U_12
In1 0.0417(3) 0.0636(3) 0.0827(4) -0.0080(2) -0.0037(2) -0.0157(2)
N2 0.054(3) 0.033(2) 0.034(2) 0.0045(17) 0.0130(19) 0.0027(19)
C3 0.046(3) 0.039(3) 0.033(2) 0.006(2) 0.012(2) 0.004(2)
C4 0.037(2) 0.035(2) 0.036(2) 0.005(2) 0.007(2) 0.008(2)
C5 0.036(2) 0.035(2) 0.029(2) 0.0015(18) 0.0046(18) 0.0084(19)
C6 0.052(3) 0.046(3) 0.031(2) -0.002(2) 0.010(2) -0.005(2)
C7 0.041(3) 0.044(3) 0.037(3) 0.005(2) 0.004(2) 0.004(2)
C8 0.046(3) 0.042(3) 0.039(3) -0.003(2) -0.006(2) 0.007(2)
C9 0.070(4) 0.051(4) 0.060(4) -0.008(3) -0.011(3) -0.003(3)
C10 0.061(4) 0.049(3) 0.033(3) -0.008(2) -0.001(2) 0.008(3)
C11 0.051(3) 0.051(3) 0.033(3) 0.004(2) 0.011(2) 0.010(2)
C12 0.100(6) 0.072(5) 0.042(3) 0.002(3) 0.027(4) -0.005(4)
C13 0.049(3) 0.050(3) 0.046(3) 0.007(3) 0.009(2) 0.004(3)
C14 0.048(3) 0.061(4) 0.056(4) 0.009(3) 0.003(3) -0.007(3)
C15 0.071(4) 0.048(3) 0.049(3) 0.003(3) 0.009(3) -0.017(3)
C16 0.054(3) 0.038(3) 0.038(3) 0.004(2) 0.017(2) -0.002(2)
C17 0.061(3) 0.026(2) 0.049(3) -0.001(2) 0.022(3) -0.008(2)
C18 0.053(3) 0.037(3) 0.040(3) -0.001(2) 0.014(2) -0.009(2)
C19 0.064(4) 0.059(4) 0.051(3) 0.017(3) 0.023(3) -0.001(3)
C20 0.054(3) 0.035(3) 0.046(3) -0.001(2) 0.012(2) -0.009(2)
C21 0.060(4) 0.033(3) 0.051(3) -0.012(2) 0.019(3) -0.009(2)
C22 0.077(4) 0.036(3) 0.049(3) -0.006(2) 0.029(3) -0.009(3)
C23 0.082(4) 0.031(3) 0.044(3) -0.003(2) 0.023(3) -0.006(3)
C24 0.112(6) 0.045(3) 0.050(4) 0.009(3) 0.040(4) 0.006(4)
C25 0.062(4) 0.050(4) 0.066(4) -0.010(3) 0.017(3) -0.003(3)
N26 0.060(3) 0.033(2) 0.050(3) 0.0059(19) 0.027(2) 0.011(2)
C27 0.045(3) 0.038(3) 0.048(3) 0.000(2) 0.018(2) 0.006(2)
C28 0.054(4) 0.061(4) 0.053(4) 0.006(3) 0.015(3) 0.001(3)
C29 0.049(4) 0.072(5) 0.085(5) 0.011(4) 0.020(4) -0.009(3)
C30 0.071(5) 0.062(4) 0.085(5) 0.017(4) 0.042(4) 0.000(4)
C31 0.068(4) 0.038(3) 0.064(4) 0.009(3) 0.035(3) 0.009(3)
C32 0.074(4) 0.041(3) 0.064(4) 0.017(3) 0.039(3) 0.011(3)
C33 0.079(5) 0.047(3) 0.065(4) 0.010(3) 0.044(4) 0.006(3)
C34 0.115(7) 0.055(4) 0.076(5) 0.012(4) 0.046(5) 0.024(4)
C35 0.075(5) 0.064(4) 0.061(4) 0.001(3) 0.039(4) -0.013(4)
C36 0.059(4) 0.067(4) 0.060(4) 0.015(3) 0.020(3) -0.018(3)
C37 0.070(5) 0.096(6) 0.072(5) 0.019(5) 0.004(4) -0.024(5)
C38 0.060(4) 0.053(4) 0.084(5) 0.023(4) 0.018(4) -0.006(3)
C39 0.073(5) 0.044(3) 0.073(4) 0.013(3) 0.030(4) 0.004(3)
C40 0.104(6) 0.042(3) 0.077(5) 0.004(3) 0.020(5) 0.019(4)
C41 0.037(2) 0.037(2) 0.036(2) -0.0030(19) 0.012(2) 0.003(2)
C42 0.044(3) 0.037(3) 0.040(3) -0.001(2) 0.016(2) 0.010(2)
C43 0.064(4) 0.045(3) 0.106(6) 0.000(4) 0.044(4) 0.013(3)
C44 0.048(3) 0.043(3) 0.050(3) -0.002(2) 0.013(3) -0.004(2)
C45 0.046(3) 0.067(4) 0.069(4) -0.026(3) 0.028(3) -0.014(3)
C46 0.081(6) 0.090(6) 0.116(7) -0.030(6) 0.064(6) -0.030(5)
C47 0.047(3) 0.062(4) 0.093(5) -0.034(4) 0.032(4) -0.006(3)
C48 0.045(3) 0.044(3) 0.073(4) -0.018(3) 0.020(3) 0.001(2)
C49 0.067(5) 0.050(4) 0.127(8) -0.022(4) 0.039(5) 0.005(3)
F50 0.0287(16) 0.069(2) 0.096(3) -0.031(2) -0.0084(17) 0.0079(16)
C51 0.033(2) 0.040(3) 0.048(3) 0.000(2) 0.011(2) 0.007(2)
F52 0.066(3) 0.127(4) 0.094(3) 0.039(3) 0.058(3) 0.043(3)
F53 0.0479(19) 0.0319(16) 0.096(3) -0.0098(17) -0.0002(19) 0.0094(14)
C54 0.027(2) 0.026(2) 0.039(2) -0.0013(18) 0.0100(18) 0.0023(16)
C55 0.027(2) 0.027(2) 0.027(2) -0.0008(16) 0.0037(16) 0.0015(16)
C56 0.0223(19) 0.027(2) 0.0232(19) -0.0027(15) 0.0029(15) -0.0012(15)
C57 0.030(2) 0.032(2) 0.025(2) -0.0017(17) 0.0005(16) 0.0045(17)
C58 0.043(3) 0.036(2) 0.022(2) -0.0006(17) 0.0057(18) 0.005(2)
C59 0.039(2) 0.034(2) 0.028(2) -0.0037(18) 0.0120(18) 0.0012(19)
C60 0.060(4) 0.062(4) 0.024(2) -0.006(2) 0.001(2) 0.016(3)
F61 0.097(3) 0.065(2) 0.0312(17) -0.0067(16) -0.0128(18) -0.010(2)
F62 0.135(4) 0.063(3) 0.0337(18) 0.0139(17) 0.000(2) -0.003(3)
F63 0.093(4) 0.190(6) 0.0314(19) -0.005(3) -0.010(2) 0.079(4)
B64 0.020(2) 0.032(2) 0.021(2) -0.0005(17) 0.0046(16) 0.0011(17)
C65 0.0250(19) 0.031(2) 0.0212(18) -0.0037(16) 0.0045(15) 0.0021(16)
C66 0.0242(19) 0.038(2) 0.023(2) -0.0048(17) 0.0046(16) -0.0033(17)
C67 0.034(2) 0.046(3) 0.020(2) -0.0028(18) 0.0029(17) -0.006(2)
C68 0.033(2) 0.048(3) 0.022(2) -0.0020(19) -0.0027(17) -0.007(2)
C69 0.027(2) 0.043(3) 0.026(2) -0.0056(18) 0.0019(17) -0.0076(19)
C70 0.028(2) 0.035(2) 0.0224(19) -0.0009(16) 0.0025(16) -0.0020(17)
C71 0.053(2) 0.085(3) 0.041(2) 0.001(2) 0.0029(18) -0.038(2)
C75 0.071(3) 0.069(2) 0.0258(18) 0.0053(19) 0.0086(18) -0.012(2)
C79 0.0226(19) 0.031(2) 0.0215(18) -0.0042(16) 0.0015(15) -0.0011(16)
C80 0.026(2) 0.033(2) 0.034(2) 0.0001(18) 0.0067(17) -0.0002(17)
C81 0.035(2) 0.031(2) 0.037(2) -0.0042(19) 0.0055(19) 0.0001(18)
C82 0.033(2) 0.031(2) 0.036(2) -0.0090(19) 0.0002(18) 0.0083(18)
C83 0.026(2) 0.046(3) 0.027(2) -0.0087(19) 0.0043(17) 0.0067(19)
C84 0.026(2) 0.040(2) 0.0221(19) -0.0022(17) 0.0023(16) 0.0025(18)
C85 0.039(2) 0.081(3) 0.047(2) -0.005(2) 0.0205(18) 0.0129(19)
C89 0.057(2) 0.037(2) 0.093(3) 0.008(2) 0.027(2) -0.0015(19)
C93 0.0228(19) 0.034(2) 0.0212(18) -0.0042(16) 0.0037(15) 0.0001(16)
C94 0.0226(19) 0.034(2) 0.0226(19) -0.0010(16) 0.0013(15) -0.0008(16)
C95 0.026(2) 0.040(2) 0.0216(19) -0.0032(17) 0.0041(16) -0.0038(17)
C96 0.038(2) 0.040(3) 0.029(2) -0.0036(19) 0.0076(19) -0.011(2)
C97 0.042(3) 0.030(2) 0.028(2) 0.0001(17) 0.0045(19) -0.0010(19)
C98 0.0250(19) 0.032(2) 0.025(2) -0.0013(16) 0.0029(16) 0.0037(16)
C99 0.082(3) 0.036(2) 0.053(2) 0.0103(18) 0.014(2) 0.003(2)
C103 0.0294(19) 0.075(3) 0.055(2) 0.006(2) -0.0045(17) -0.0096(19)
F110 0.036(3) 0.083(5) 0.049(3) 0.018(3) -0.011(3) -0.003(3)
F111 0.040(4) 0.082(4) 0.070(4) 0.025(3) -0.014(3) -0.039(3)
F112 0.048(4) 0.107(5) 0.083(4) -0.016(4) -0.010(3) 0.016(4)
F115 0.032(4) 0.072(5) 0.078(5) 0.027(4) -0.026(3) -0.009(4)
F116 0.035(4) 0.079(4) 0.066(5) -0.013(4) -0.016(4) -0.011(3)
F117 0.031(3) 0.097(5) 0.071(4) 0.013(4) 0.005(3) -0.002(4)
F120 0.102(5) 0.048(4) 0.042(3) 0.014(3) 0.008(4) -0.004(4)
F121 0.094(4) 0.049(4) 0.065(4) 0.014(3) 0.027(4) 0.029(3)
F122 0.092(5) 0.050(4) 0.084(5) 0.024(4) 0.001(4) -0.018(3)
F125 0.092(5) 0.054(4) 0.063(4) 0.025(3) 0.035(4) 0.008(4)
F126 0.078(4) 0.039(4) 0.078(5) 0.013(4) -0.003(4) 0.012(3)
F127 0.109(5) 0.032(3) 0.065(4) 0.002(3) 0.007(4) -0.003(4)
F130 0.028(3) 0.119(5) 0.052(3) -0.009(3) 0.008(2) 0.015(3)
F131 0.056(3) 0.082(4) 0.077(4) 0.003(3) 0.038(3) 0.008(3)
F132 0.058(3) 0.082(4) 0.050(3) -0.020(3) 0.026(3) 0.004(3)
F135 0.032(4) 0.083(5) 0.064(5) 0.006(4) 0.020(4) 0.016(4)
F136 0.040(4) 0.088(5) 0.073(5) -0.013(5) 0.025(4) 0.005(4)
F137 0.054(4) 0.104(6) 0.033(3) 0.009(4) 0.021(3) 0.012(5)
F140 0.058(3) 0.089(4) 0.030(2) -0.003(2) -0.0068(19) -0.046(3)
F141 0.064(3) 0.124(5) 0.070(3) -0.019(3) 0.030(3) -0.044(3)
F142 0.072(3) 0.088(4) 0.097(4) 0.043(3) -0.024(3) -0.046(3)
F145 0.053(5) 0.096(6) 0.064(5) 0.013(5) -0.008(4) -0.040(5)
F146 0.061(5) 0.080(6) 0.030(4) 0.005(4) 0.004(4) -0.047(5)
F147 0.067(5) 0.090(5) 0.070(5) -0.017(5) 0.014(5) -0.039(5)
F150 0.080(5) 0.062(4) 0.019(3) 0.007(3) 0.000(3) -0.001(4)
F151 0.095(5) 0.077(4) 0.041(4) 0.017(4) 0.019(4) 0.012(4)
F152 0.065(4) 0.088(5) 0.033(4) 0.002(4) 0.008(3) -0.026(4)
F155 0.091(5) 0.108(5) 0.036(3) 0.023(3) -0.019(3) -0.039(4)
F156 0.087(4) 0.059(3) 0.030(3) 0.015(3) 0.004(3) -0.004(3)
F157 0.090(4) 0.067(4) 0.049(4) -0.003(3) 0.046(3) -0.004(3)
F160 0.056(4) 0.047(3) 0.103(4) 0.015(3) 0.044(3) 0.000(3)
F161 0.069(4) 0.037(3) 0.099(5) 0.016(3) 0.020(4) 0.001(3)
F162 0.068(4) 0.043(4) 0.108(5) -0.006(3) 0.016(3) -0.016(3)
F165 0.061(5) 0.053(4) 0.085(4) 0.021(4) 0.027(4) -0.004(4)
F166 0.067(5) 0.031(4) 0.103(6) 0.001(4) 0.027(5) 0.001(4)
F167 0.056(4) 0.046(5) 0.107(5) 0.007(4) 0.022(4) -0.009(4)

loop_
_atom_type_symbol
_atom_type_scat_dispersion_real
_atom_type_scat_dispersion_imag
_atom_type_scat_Cromer_Mann_a1
_atom_type_scat_Cromer_Mann_b1
_atom_type_scat_Cromer_Mann_a2
_atom_type_scat_Cromer_Mann_b2
_atom_type_scat_Cromer_Mann_a3
_atom_type_scat_Cromer_Mann_b3
_atom_type_scat_Cromer_Mann_a4
_atom_type_scat_Cromer_Mann_b4
_atom_type_scat_Cromer_Mann_c
_atom_type_scat_source
C 0.0033 0.0016 2.3100 20.8439 1.0200 10.2075 1.5886 0.5687 0.8650 51.6512 0.2156 'International Tables Vol C 4.2.6.8 and 6.1.1.4'
H 0.0000 0.0000 0.4930 10.5109 0.3229 26.1257 0.1402 3.1424 0.0408 57.7998 0.0030 'International Tables Vol C 4.2.6.8 and 6.1.1.4'
N 0.0061 0.0033 12.2126 0.0057 3.1322 9.8933 2.0125 28.9975 1.1663 0.5826 -11.5290 'International Tables Vol C 4.2.6.8 and 6.1.1.4'
F 0.0171 0.0103 3.5392 10.2825 2.6412 4.2944 1.5170 0.2615 1.0243 26.1476 0.2776 'International Tables Vol C 4.2.6.8 and 6.1.1.4'
Tl -2.8358 9.6688 27.5446 0.6551 19.1584 8.7075 15.5380 1.9635 5.5259 45.8149 13.1746 'International Tables Vol C 4.2.6.8 and 6.1.1.4'
B 0.0013 0.0007 2.0545 23.2185 1.3326 1.0210 1.0979 60.3498 0.7068 0.1403 -0.1932 'International Tables Vol C 4.2.6.8 and 6.1.1.4'
In -0.7276 1.3100 19.1624 0.5476 18.5596 6.3776 4.2948 25.8499 2.0396 92.8029 4.9391 'International Tables Vol C 4.2.6.8 and 6.1.1.4'

loop_
_geom_angle_atom_site_label_1
_geom_angle_atom_site_label_2
_geom_angle_atom_site_label_3
_geom_angle
_geom_angle_publ_flag
N2 In1 C17 50.68(15) yes
N2 In1 C23 66.79(17) yes
C17 In1 C23 27.86(16) yes
N2 In1 N26 146.79(14) yes
C17 In1 N26 137.77(16) yes
C23 In1 N26 138.59(17) yes
N2 In1 C32 146.53(16) yes
C17 In1 C32 146.67(18) yes
C23 In1 C32 119.67(19) yes
N26 In1 C32 51.42(17) yes
In1 N2 C3 136.5(4) yes
In1 N2 C16 104.6(4) yes
C3 N2 C16 118.7(5) yes
N2 C3 C4 115.1(5) yes
N2 C3 C13 121.4(5) yes
C4 C3 C13 123.5(5) yes
C3 C4 C5 119.0(5) yes
C3 C4 C11 121.7(5) yes
C5 C4 C11 119.2(5) yes
C4 C5 C6 121.1(5) yes
C4 C5 C7 119.2(5) yes
C6 C5 C7 119.7(5) yes
C5 C6 H61 108.7 no
C5 C6 H62 111.0 no
H61 C6 H62 109.0 no
C5 C6 H63 110.2 no
H61 C6 H63 108.5 no
H62 C6 H63 109.3 no
C5 C7 C8 122.1(5) yes
C5 C7 H71 118.6 no
C8 C7 H71 119.3 no
C7 C8 C9 120.4(6) yes
C7 C8 C10 118.5(5) yes
C9 C8 C10 121.1(5) yes
C8 C9 H91 108.2 no
C8 C9 H93 110.7 no
H91 C9 H93 109.7 no
C8 C9 H92 109.3 no
H91 C9 H92 107.9 no
H93 C9 H92 111.1 no
C8 C10 C11 121.8(5) yes
C8 C10 H101 120.4 no
C11 C10 H101 117.9 no
C4 C11 C10 119.3(5) yes
C4 C11 C12 120.5(6) yes
C10 C11 C12 120.2(6) yes
C11 C12 H121 109.6 no
C11 C12 H123 109.7 no
H121 C12 H123 110.2 no
C11 C12 H122 108.6 no
H121 C12 H122 109.2 no
H123 C12 H122 109.5 no
C3 C13 C14 118.5(6) yes
C3 C13 H131 121.0 no
C14 C13 H131 120.4 no
C13 C14 C15 120.6(6) yes
C13 C14 H141 119.5 no
C15 C14 H141 119.9 no
C14 C15 C16 118.2(6) yes
C14 C15 H151 120.7 no
C16 C15 H151 121.2 no
C15 C16 N2 122.6(6) yes
C15 C16 C17 124.7(5) yes
N2 C16 C17 112.6(5) yes
C16 C17 In1 91.9(3) yes
C16 C17 C18 119.8(5) yes
In1 C17 C18 91.4(4) yes
C16 C17 C23 119.7(5) yes
In1 C17 C23 80.7(4) yes
C18 C17 C23 120.1(6) yes
C17 C18 C19 121.4(6) yes
C17 C18 C20 118.9(5) yes
C19 C18 C20 119.7(5) yes
C18 C19 H191 109.9 no
C18 C19 H192 110.4 no
H191 C19 H192 110.0 no
C18 C19 H193 110.3 no
H191 C19 H193 108.4 no
H192 C19 H193 107.7 no
C18 C20 C21 121.7(6) yes
C18 C20 H201 120.1 no
C21 C20 H201 118.2 no
C20 C21 C22 117.9(6) yes
C20 C21 C25 121.6(6) yes
C22 C21 C25 120.5(6) yes
C21 C22 C23 122.2(6) yes
C21 C22 H221 117.9 no
C23 C22 H221 119.9 no
C17 C23 C22 119.1(6) yes
C17 C23 In1 71.4(3) yes
C22 C23 In1 95.7(4) yes
C17 C23 C24 120.7(6) yes
C22 C23 C24 120.1(6) yes
In1 C23 C24 101.2(4) yes
C23 C24 H241 110.1 no
C23 C24 H243 109.9 no
H241 C24 H243 108.8 no
C23 C24 H242 109.9 no
H241 C24 H242 109.4 no
H243 C24 H242 108.7 no
C21 C25 H251 110.2 no
C21 C25 H252 110.1 no
H251 C25 H252 108.2 no
C21 C25 H253 110.6 no
H251 C25 H253 108.1 no
H252 C25 H253 109.5 no
In1 N26 C27 136.0(4) yes
In1 N26 C31 105.7(4) yes
C27 N26 C31 118.2(6) yes
N26 C27 C28 122.1(5) yes
N26 C27 C41 116.0(5) yes
C28 C27 C41 121.9(5) yes
C27 C28 C29 119.0(7) yes
C27 C28 H281 120.3 no
C29 C28 H281 120.7 no
C28 C29 C30 118.8(7) yes
C28 C29 H291 120.4 no
C30 C29 H291 120.8 no
C29 C30 C31 119.7(6) yes
C29 C30 H301 119.2 no
C31 C30 H301 121.1 no
C30 C31 N26 122.2(6) yes
C30 C31 C32 124.4(6) yes
N26 C31 C32 113.4(7) yes
C31 C32 In1 89.3(4) yes
C31 C32 C33 119.3(6) yes
In1 C32 C33 92.9(5) yes
C31 C32 C39 119.8(6) yes
In1 C32 C39 82.9(4) yes
C33 C32 C39 120.7(7) yes
C32 C33 C34 120.6(7) yes
C32 C33 C35 118.2(7) yes
C34 C33 C35 121.2(7) yes
C33 C34 H341 111.2 no
C33 C34 H342 109.5 no
H341 C34 H342 109.4 no
C33 C34 H343 108.6 no
H341 C34 H343 108.8 no
H342 C34 H343 109.3 no
C33 C35 C36 122.2(7) yes
C33 C35 H351 119.0 no
C36 C35 H351 118.8 no
C35 C36 C37 119.8(8) yes
C35 C36 C38 118.2(7) yes
C37 C36 C38 122.0(8) yes
C36 C37 H371 108.3 no
C36 C37 H373 112.1 no
H371 C37 H373 109.4 no
C36 C37 H372 109.1 no
H371 C37 H372 108.8 no
H373 C37 H372 109.1 no
C36 C38 C39 122.3(7) yes
C36 C38 H381 118.5 no
C39 C38 H381 119.1 no
C32 C39 C38 118.5(7) yes
C32 C39 C40 120.9(7) yes
C38 C39 C40 120.7(7) yes
C39 C40 H402 109.0 no
C39 C40 H401 108.2 no
H402 C40 H401 110.0 no
C39 C40 H403 110.6 no
H402 C40 H403 109.9 no
H401 C40 H403 109.2 no
C27 C41 C42 119.9(4) yes
C27 C41 C48 119.7(5) yes
C42 C41 C48 120.4(5) yes
C41 C42 C43 120.8(5) yes
C41 C42 C44 119.5(5) yes
C43 C42 C44 119.7(5) yes
C42 C43 H431 110.4 no
C42 C43 H433 110.2 no
H431 C43 H433 108.5 no
C42 C43 H432 108.7 no
H431 C43 H432 109.4 no
H433 C43 H432 109.7 no
C42 C44 C45 121.5(6) yes
C42 C44 H441 119.5 no
C45 C44 H441 119.0 no
C44 C45 C46 121.9(7) yes
C44 C45 C47 118.0(6) yes
C46 C45 C47 120.1(7) yes
C45 C46 H462 109.0 no
C45 C46 H461 109.6 no
H462 C46 H461 109.4 no
C45 C46 H463 108.6 no
H462 C46 H463 109.4 no
H461 C46 H463 110.8 no
C45 C47 C48 122.7(6) yes
C45 C47 H471 119.2 no
C48 C47 H471 118.1 no
C41 C48 C47 117.8(6) yes
C41 C48 C49 121.4(6) yes
C47 C48 C49 120.8(6) yes
C48 C49 H491 109.9 no
C48 C49 H493 111.1 no
H491 C49 H493 109.5 no
C48 C49 H492 107.7 no
H491 C49 H492 109.3 no
H493 C49 H492 109.3 no
F50 C51 F52 106.5(5) yes
F50 C51 F53 104.9(5) yes
F52 C51 F53 107.2(5) yes
F50 C51 C54 113.1(4) yes
F52 C51 C54 112.4(5) yes
F53 C51 C54 112.2(4) yes
C51 C54 C55 120.2(4) yes
C51 C54 C59 118.6(4) yes
C55 C54 C59 121.2(4) yes
C54 C55 C56 122.3(4) yes
C54 C55 H551 118.1 no
C56 C55 H551 119.6 no
C55 C56 C57 115.9(4) yes
C55 C56 B64 124.1(4) yes
C57 C56 B64 119.7(4) yes
C56 C57 C58 121.9(4) yes
C56 C57 H571 118.6 no
C58 C57 H571 119.5 no
C57 C58 C59 120.6(4) yes
C57 C58 C60 120.9(5) yes
C59 C58 C60 118.4(4) yes
C58 C59 C54 118.0(4) yes
C58 C59 H591 120.5 no
C54 C59 H591 121.4 no
C58 C60 F61 111.2(5) yes
C58 C60 F62 112.8(5) yes
F61 C60 F62 104.9(5) yes
C58 C60 F63 113.3(4) yes
F61 C60 F63 108.7(6) yes
F62 C60 F63 105.5(6) yes
C56 B64 C65 112.1(3) yes
C56 B64 C79 111.3(3) yes
C65 B64 C79 103.1(3) yes
C56 B64 C93 104.2(3) yes
C65 B64 C93 113.7(4) yes
C79 B64 C93 112.7(3) yes
B64 C65 C66 124.0(4) yes
B64 C65 C70 120.1(4) yes
C66 C65 C70 115.5(4) yes
C65 C66 C67 122.3(4) yes
C65 C66 H661 117.6 no
C67 C66 H661 120.2 no
C66 C67 C68 120.8(4) yes
C66 C67 C75 118.0(4) yes
C68 C67 C75 121.2(4) yes
C67 C68 C69 118.2(4) yes
C67 C68 H681 121.2 no
C69 C68 H681 120.5 no
C68 C69 C70 120.2(4) yes
C68 C69 C71 120.5(4) yes
C70 C69 C71 119.2(4) yes
C69 C70 C65 122.9(4) yes
C69 C70 H701 118.8 no
C65 C70 H701 118.4 no
C69 C71 F140 115.4(3) yes
C69 C71 F141 110.9(4) yes
F140 C71 F141 105.61(6) yes
C69 C71 F142 112.9(4) yes
F140 C71 F142 105.66(6) yes
F141 C71 F142 105.64(6) yes
C69 C71 F145 113.8(6) yes
C69 C71 F146 119.2(5) yes
F145 C71 F146 105.64(6) yes
C69 C71 F147 105.9(6) yes
F145 C71 F147 105.62(6) yes
F146 C71 F147 105.61(6) yes
C67 C75 F150 109.7(4) yes
C67 C75 F151 115.5(5) yes
F150 C75 F151 105.65(6) yes
C67 C75 F152 113.9(5) yes
F150 C75 F152 105.62(6) yes
F151 C75 F152 105.66(6) yes
C67 C75 F155 115.0(4) yes
C67 C75 F156 110.8(4) yes
F155 C75 F156 105.62(6) yes
C67 C75 F157 113.4(4) yes
F155 C75 F157 105.66(6) yes
F156 C75 F157 105.62(6) yes
B64 C79 C80 121.8(4) yes
B64 C79 C84 122.6(4) yes
C80 C79 C84 115.2(4) yes
C79 C80 C81 122.6(4) yes
C79 C80 H801 118.8 no
C81 C80 H801 118.6 no
C80 C81 C82 120.6(5) yes
C80 C81 C89 119.5(4) yes
C82 C81 C89 119.9(4) yes
C81 C82 C83 118.0(4) yes
C81 C82 H821 121.1 no
C83 C82 H821 120.8 no
C82 C83 C84 122.0(4) yes
C82 C83 C85 117.9(4) yes
C84 C83 C85 120.1(4) yes
C79 C84 C83 121.6(4) yes
C79 C84 H841 120.0 no
C83 C84 H841 118.4 no
C83 C85 F130 115.2(4) yes
C83 C85 F131 113.1(4) yes
F130 C85 F131 105.65(6) yes
C83 C85 F132 110.9(4) yes
F130 C85 F132 105.65(6) yes
F131 C85 F132 105.57(6) yes
C83 C85 F135 107.9(5) yes
C83 C85 F136 112.5(5) yes
F135 C85 F136 105.60(6) yes
C83 C85 F137 118.6(5) yes
F135 C85 F137 105.63(6) yes
F136 C85 F137 105.67(6) yes
C81 C89 F160 115.7(5) yes
C81 C89 F161 111.1(5) yes
F160 C89 F161 105.64(6) yes
C81 C89 F162 112.4(4) yes
F160 C89 F162 105.64(6) yes
F161 C89 F162 105.64(6) yes
C81 C89 F165 109.5(6) yes
C81 C89 F166 117.6(6) yes
F165 C89 F166 105.64(6) yes
C81 C89 F167 112.0(5) yes
F165 C89 F167 105.63(6) yes
F166 C89 F167 105.63(6) yes
B64 C93 C94 120.9(4) yes
B64 C93 C98 123.1(4) yes
C94 C93 C98 115.6(4) yes
C93 C94 C95 122.0(4) yes
C93 C94 H941 118.7 no
C95 C94 H941 119.3 no
C94 C95 C96 121.2(4) yes
C94 C95 C103 119.7(4) yes
C96 C95 C103 119.1(4) yes
C95 C96 C97 118.1(4) yes
C95 C96 H961 121.1 no
C97 C96 H961 120.8 no
C96 C97 C98 120.6(4) yes
C96 C97 C99 120.0(4) yes
C98 C97 C99 119.3(4) yes
C93 C98 C97 122.4(4) yes
C93 C98 H981 118.5 no
C97 C98 H981 119.1 no
C97 C99 F120 109.7(4) yes
C97 C99 F121 115.1(5) yes
F120 C99 F121 105.63(6) yes
C97 C99 F122 114.3(4) yes
F120 C99 F122 105.62(6) yes
F121 C99 F122 105.65(6) yes
C97 C99 F125 114.8(4) yes
C97 C99 F126 112.7(5) yes
F125 C99 F126 105.64(6) yes
C97 C99 F127 111.7(4) yes
F125 C99 F127 105.65(6) yes
F126 C99 F127 105.61(6) yes
C95 C103 F110 109.9(4) yes
C95 C103 F111 117.3(5) yes
F110 C103 F111 105.63(6) yes
C95 C103 F112 111.9(4) yes
F110 C103 F112 105.61(6) yes
F111 C103 F112 105.66(6) yes
C95 C103 F115 117.9(5) yes
C95 C103 F116 109.3(5) yes
F115 C103 F116 105.64(6) yes
C95 C103 F117 111.9(4) yes
F115 C103 F117 105.66(6) yes
F116 C103 F117 105.60(6) yes

loop_
_geom_bond_atom_site_label_1
_geom_bond_atom_site_label_2
_geom_bond_distance
_geom_bond_publ_flag
In1 N2 2.662(5) yes
In1 C17 2.863(6) yes
In1 C23 2.981(6) yes
In1 N26 2.586(6) yes
In1 C32 2.871(7) yes
N2 C3 1.346(7) yes
N2 C16 1.350(7) yes
C3 C4 1.484(8) yes
C3 C13 1.403(8) yes
C4 C5 1.411(7) yes
C4 C11 1.407(8) yes
C5 C6 1.510(7) yes
C5 C7 1.380(8) yes
C6 H61 0.952 no
C6 H62 0.955 no
C6 H63 0.951 no
C7 C8 1.382(8) yes
C7 H71 0.945 no
C8 C9 1.519(9) yes
C8 C10 1.384(9) yes
C9 H91 0.958 no
C9 H93 0.960 no
C9 H92 0.961 no
C10 C11 1.386(9) yes
C10 H101 0.940 no
C11 C12 1.512(9) yes
C12 H121 0.950 no
C12 H123 0.949 no
C12 H122 0.953 no
C13 C14 1.380(9) yes
C13 H131 0.935 no
C14 C15 1.365(10) yes
C14 H141 0.924 no
C15 C16 1.391(9) yes
C15 H151 0.933 no
C16 C17 1.498(8) yes
C17 C18 1.402(8) yes
C17 C23 1.412(8) yes
C18 C19 1.519(8) yes
C18 C20 1.388(9) yes
C19 H191 0.953 no
C19 H192 0.956 no
C19 H193 0.959 no
C20 C21 1.398(8) yes
C20 H201 0.925 no
C21 C22 1.396(9) yes
C21 C25 1.494(9) yes
C22 C23 1.369(10) yes
C22 H221 0.938 no
C23 C24 1.518(9) yes
C24 H241 0.955 no
C24 H243 0.961 no
C24 H242 0.959 no
C25 H251 0.950 no
C25 H252 0.953 no
C25 H253 0.965 no
N26 C27 1.359(8) yes
N26 C31 1.347(8) yes
C27 C28 1.393(9) yes
C27 C41 1.485(7) yes
C28 C29 1.389(9) yes
C28 H281 0.937 no
C29 C30 1.379(12) yes
C29 H291 0.945 no
C30 C31 1.389(12) yes
C30 H301 0.932 no
C31 C32 1.499(10) yes
C32 C33 1.401(10) yes
C32 C39 1.392(9) yes
C33 C34 1.523(10) yes
C33 C35 1.381(11) yes
C34 H341 0.961 no
C34 H342 0.964 no
C34 H343 0.958 no
C35 C36 1.389(11) yes
C35 H351 0.934 no
C36 C37 1.516(11) yes
C36 C38 1.365(11) yes
C37 H371 0.960 no
C37 H373 0.955 no
C37 H372 0.957 no
C38 C39 1.388(11) yes
C38 H381 0.949 no
C39 C40 1.519(11) yes
C40 H402 0.952 no
C40 H401 0.950 no
C40 H403 0.957 no
C41 C42 1.402(7) yes
C41 C48 1.400(7) yes
C42 C43 1.511(8) yes
C42 C44 1.390(8) yes
C43 H431 0.969 no
C43 H433 0.961 no
C43 H432 0.963 no
C44 C45 1.378(9) yes
C44 H441 0.925 no
C45 C46 1.502(9) yes
C45 C47 1.397(10) yes
C46 H462 0.956 no
C46 H461 0.950 no
C46 H463 0.957 no
C47 C48 1.390(9) yes
C47 H471 0.929 no
C48 C49 1.506(10) yes
C49 H491 0.959 no
C49 H493 0.959 no
C49 H492 0.954 no
F50 C51 1.326(7) yes
C51 F52 1.330(7) yes
C51 F53 1.328(7) yes
C51 C54 1.500(6) yes
C54 C55 1.388(6) yes
C54 C59 1.371(7) yes
C55 C56 1.391(6) yes
C55 H551 0.940 no
C56 C57 1.407(6) yes
C56 B64 1.642(6) yes
C57 C58 1.382(6) yes
C57 H571 0.910 no
C58 C59 1.401(7) yes
C58 C60 1.510(7) yes
C59 H591 0.917 no
C60 F61 1.329(7) yes
C60 F62 1.317(8) yes
C60 F63 1.304(7) yes
B64 C65 1.639(6) yes
B64 C79 1.632(6) yes
B64 C93 1.638(6) yes
C65 C66 1.397(6) yes
C65 C70 1.394(6) yes
C66 C67 1.401(6) yes
C66 H661 0.940 no
C67 C68 1.379(7) yes
C67 C75 1.488(5) yes
C68 C69 1.390(7) yes
C68 H681 0.921 no
C69 C70 1.396(6) yes
C69 C71 1.483(5) yes
C70 H701 0.954 no
C71 F140 1.316(4) yes
C71 F141 1.329(5) yes
C71 F142 1.321(5) yes
C71 F145 1.323(6) yes
C71 F146 1.318(5) yes
C71 F147 1.336(6) yes
C75 F150 1.343(5) yes
C75 F151 1.317(5) yes
C75 F152 1.327(5) yes
C75 F155 1.326(5) yes
C75 F156 1.340(5) yes
C75 F157 1.321(5) yes
C79 C80 1.402(6) yes
C79 C84 1.413(6) yes
C80 C81 1.395(7) yes
C80 H801 0.914 no
C81 C82 1.380(7) yes
C81 C89 1.492(6) yes
C82 C83 1.375(7) yes
C82 H821 0.918 no
C83 C84 1.384(7) yes
C83 C85 1.496(5) yes
C84 H841 0.930 no
C85 F130 1.311(5) yes
C85 F131 1.341(5) yes
C85 F132 1.336(5) yes
C85 F135 1.341(5) yes
C85 F136 1.325(5) yes
C85 F137 1.304(5) yes
C89 F160 1.331(5) yes
C89 F161 1.340(5) yes
C89 F162 1.330(5) yes
C89 F165 1.332(6) yes
C89 F166 1.331(5) yes
C89 F167 1.330(5) yes
C93 C94 1.404(6) yes
C93 C98 1.403(6) yes
C94 C95 1.395(6) yes
C94 H941 0.923 no
C95 C96 1.381(7) yes
C95 C103 1.483(5) yes
C96 C97 1.391(7) yes
C96 H961 0.932 no
C97 C98 1.392(7) yes
C97 C99 1.491(5) yes
C98 H981 0.938 no
C99 F120 1.330(5) yes
C99 F121 1.316(5) yes
C99 F122 1.328(5) yes
C99 F125 1.313(5) yes
C99 F126 1.333(5) yes
C99 F127 1.331(5) yes
C103 F110 1.339(5) yes
C103 F111 1.318(5) yes
C103 F112 1.333(5) yes
C103 F115 1.319(5) yes
C103 F116 1.337(5) yes
C103 F117 1.333(5) yes
